data_7151341
loop_
_publ_author_name
'Garc\'ia, Marcos D'
'Wilson, A. James'
'Emmerson, Daniel P. G.'
'Jenkins, Paul R.'
'Mahale, Sachin'
'Chaudhuri, Bhabatosh'

_publ_section_title
;
 Synthesis, crystal structure and biological activity of beta-carboline
 based selective CDK4-cyclin D1 inhibitors.
;
_journal_issue 24
_journal_name_full 'Organic &amp; biomolecular chemistry'
_journal_page_first 4478
_journal_page_last 4484
_journal_paper_doi 10.1039/b613861f
_journal_volume 4
_journal_year 2006
_chemical_formula_sum 'C18 H11 Cl N2 O'
_chemical_formula_weight 306.74
_chemical_name_systematic
;
?
;
_space_group_IT_number 61
_symmetry_cell_setting orthorhombic
_symmetry_space_group_name_Hall '-P 2ac 2ab'
_symmetry_space_group_name_H-M 'P b c a'
_atom_sites_solution_hydrogens geom
_atom_sites_solution_primary direct
_atom_sites_solution_secondary difmap
_audit_creation_method SHELXL-97
_cell_angle_alpha 90.00
_cell_angle_beta 90.00
_cell_angle_gamma 90.00
_cell_formula_units_Z 8
_cell_length_a 7.605(2)
_cell_length_b 14.272(4)
_cell_length_c 26.587(7)
_cell_measurement_reflns_used 564
_cell_measurement_temperature 150(2)
_cell_measurement_theta_max 19.869
_cell_measurement_theta_min 2.855
_cell_volume 2885.7(13)
_computing_cell_refinement 'Bruker SMART'
_computing_data_collection 'Bruker SMART'
_computing_data_reduction 'Bruker SHELXTL'
_computing_molecular_graphics 'Bruker SHELXTL'
_computing_publication_material 'Bruker SHELXTL'
_computing_structure_refinement 'SHELXL-97 (Sheldrick, 1997)'
_computing_structure_solution 'SHELXS-97 (Sheldrick, 1990)'
_diffrn_ambient_temperature 150(2)
_diffrn_measured_fraction_theta_full 0.999
_diffrn_measured_fraction_theta_max 0.999
_diffrn_measurement_device_type 'CCD area detector'
_diffrn_measurement_method 'phi and omega scans'
_diffrn_radiation_monochromator graphite
_diffrn_radiation_source 'fine-focus sealed tube'
_diffrn_radiation_type MoK\a
_diffrn_radiation_wavelength 0.71073
_diffrn_reflns_av_R_equivalents 0.2061
_diffrn_reflns_av_sigmaI/netI 0.1614
_diffrn_reflns_limit_h_max 9
_diffrn_reflns_limit_h_min -9
_diffrn_reflns_limit_k_max 16
_diffrn_reflns_limit_k_min -16
_diffrn_reflns_limit_l_max 30
_diffrn_reflns_limit_l_min -31
_diffrn_reflns_number 19314
_diffrn_reflns_theta_full 25.00
_diffrn_reflns_theta_max 25.00
_diffrn_reflns_theta_min 2.85
_exptl_absorpt_coefficient_mu 0.267
_exptl_absorpt_correction_type none
_exptl_crystal_colour orange
_exptl_crystal_density_diffrn 1.412
_exptl_crystal_density_method 'not measured'
_exptl_crystal_description plate
_exptl_crystal_F_000 1264
_exptl_crystal_size_max 0.15
_exptl_crystal_size_mid 0.12
_exptl_crystal_size_min 0.04
_refine_diff_density_max 0.180
_refine_diff_density_min -0.176
_refine_diff_density_rms 0.047
_refine_ls_extinction_method none
_refine_ls_goodness_of_fit_ref 1.029
_refine_ls_hydrogen_treatment constr
_refine_ls_matrix_type full
_refine_ls_number_parameters 199
_refine_ls_number_reflns 2525
_refine_ls_number_restraints 0
_refine_ls_restrained_S_all 1.029
_refine_ls_R_factor_all 0.2187
_refine_ls_R_factor_gt 0.0895
_refine_ls_shift/su_max 0.000
_refine_ls_shift/su_mean 0.000
_refine_ls_structure_factor_coef Fsqd
_refine_ls_weighting_details 'calc w=1/[\s^2^(Fo^2^)+(0.0080P)^2^+0.0000P] where P=(Fo^2^+2Fc^2^)/3'
_refine_ls_weighting_scheme calc
_refine_ls_wR_factor_gt 0.0811
_refine_ls_wR_factor_ref 0.1086
_reflns_number_gt 1156
_reflns_number_total 2525
_reflns_threshold_expression >2sigma(I)
_cod_data_source_file b613861f.txt
_cod_data_source_block 05136
_cod_depositor_comments
;
The following automatic conversions were performed:
'_symmetry_cell_setting' value 'Orthorhombic' changed to 'orthorhombic'
according to '/home/saulius/struct/CIF-dictionaries/cif_core.dic'
dictionary named 'cif_core.dic' version 2.4.1 from 2010-06-29.

Automatic conversion script
Id: cif_fix_enum 1527 2010-12-29 10:47:43Z saulius 

The following automatic conversions were performed:

'_refine_ls_hydrogen_treatment' value 'constrained' was replaced with
the value 'constr' as specified in the replacement file
'src/cod-tools/trunk/data/replacement-values/replacement_values.lst'.

Automatic conversion script
Id: cif_fix_values 5376 2017-05-30 11:51:03Z andrius 
;
_cod_original_cell_volume 2885.6(13)
_cod_original_sg_symbol_H-M Pbca
_cod_database_code 7151341

loop_
_symmetry_equiv_pos_as_xyz
'x, y, z'
'-x+1/2, -y, z+1/2'
'-x, y+1/2, -z+1/2'
'x+1/2, -y+1/2, -z'
'-x, -y, -z'
'x-1/2, y, -z-1/2'
'x, -y-1/2, z-1/2'
'-x-1/2, y-1/2, z'

loop_
_atom_site_label
_atom_site_type_symbol
_atom_site_fract_x
_atom_site_fract_y
_atom_site_fract_z
_atom_site_U_iso_or_equiv
_atom_site_adp_type
_atom_site_occupancy
_atom_site_symmetry_multiplicity
_atom_site_calc_flag
_atom_site_refinement_flags
_atom_site_disorder_assembly
_atom_site_disorder_group
N1 N 0.3575(6) 0.0332(3) 0.35391(16) 0.0430(14) Uani 1 1 d . . .
O1 O 0.0054(5) -0.0197(2) 0.43528(12) 0.0494(11) Uani 1 1 d . . .
Cl1 Cl 0.0002(2) 0.13125(10) 0.31101(5) 0.0616(5) Uani 1 1 d . . .
C1 C 0.2651(7) 0.0304(4) 0.3971(2) 0.0376(15) Uani 1 1 d . . .
C2 C 0.5210(8) 0.0689(4) 0.3544(2) 0.0509(17) Uani 1 1 d . . .
H2 H 0.5871 0.0673 0.3241 0.061 Uiso 1 1 calc R . .
C3 C 0.5989(7) 0.1080(4) 0.3968(2) 0.0444(16) Uani 1 1 d . . .
H3 H 0.7133 0.1346 0.3952 0.053 Uiso 1 1 calc R . .
C4 C 0.5057(8) 0.1072(3) 0.4413(2) 0.0366(14) Uani 1 1 d . . .
C5 C 0.5416(7) 0.1386(4) 0.4916(2) 0.0361(15) Uani 1 1 d . . .
C6 C 0.6806(8) 0.1839(4) 0.5143(2) 0.0503(18) Uani 1 1 d . . .
H6 H 0.7831 0.1996 0.4956 0.060 Uiso 1 1 calc R . .
C7 C 0.6677(9) 0.2060(4) 0.5645(3) 0.057(2) Uani 1 1 d . . .
H7 H 0.7607 0.2394 0.5803 0.069 Uiso 1 1 calc R . .
C8 C 0.5229(9) 0.1807(4) 0.5924(2) 0.0538(18) Uani 1 1 d . . .
H8 H 0.5201 0.1955 0.6272 0.065 Uiso 1 1 calc R . .
C9 C 0.3820(7) 0.1346(4) 0.5713(2) 0.0397(15) Uani 1 1 d . . .
H9 H 0.2819 0.1169 0.5904 0.048 Uiso 1 1 calc R . .
C10 C 0.3956(7) 0.1156(4) 0.5204(2) 0.0320(14) Uani 1 1 d . . .
C11 C 0.3376(7) 0.0669(4) 0.4415(2) 0.0335(14) Uani 1 1 d . . .
C12 C 0.0891(8) -0.0100(4) 0.3964(2) 0.0402(16) Uani 1 1 d . . .
C13 C 0.0184(7) -0.0461(4) 0.34674(19) 0.0364(15) Uani 1 1 d . . .
C14 C -0.0291(7) 0.0105(4) 0.3074(2) 0.0445(16) Uani 1 1 d . . .
C15 C -0.1099(8) -0.0246(5) 0.2646(2) 0.0527(19) Uani 1 1 d . . .
H15 H -0.1440 0.0161 0.2380 0.063 Uiso 1 1 calc R . .
C16 C -0.1391(8) -0.1190(5) 0.2614(2) 0.062(2) Uani 1 1 d . . .
H16 H -0.1936 -0.1441 0.2322 0.074 Uiso 1 1 calc R . .
C17 C -0.0912(7) -0.1778(4) 0.2997(2) 0.0535(19) Uani 1 1 d . . .
H17 H -0.1089 -0.2435 0.2967 0.064 Uiso 1 1 calc R . .
C18 C -0.0174(8) -0.1410(4) 0.3424(2) 0.0507(16) Uani 1 1 d . . .
H18 H 0.0099 -0.1815 0.3697 0.061 Uiso 1 1 calc R . .
N2 N 0.2710(5) 0.0723(3) 0.48954(16) 0.0318(11) Uani 1 1 d . . .
H2A H 0.1672 0.0518 0.4992 0.038 Uiso 1 1 calc R . .

loop_
_atom_site_aniso_label
_atom_site_aniso_U_11
_atom_site_aniso_U_22
_atom_site_aniso_U_33
_atom_site_aniso_U_23
_atom_site_aniso_U_13
_atom_site_aniso_U_12
N1 0.036(3) 0.058(4) 0.035(3) 0.005(3) 0.009(3) 0.007(3)
O1 0.044(3) 0.076(3) 0.029(2) -0.001(2) 0.007(2) -0.010(3)
Cl1 0.0658(10) 0.0602(10) 0.0588(10) 0.0109(9) -0.0003(11) 0.0065(11)
C1 0.040(4) 0.036(4) 0.037(4) 0.001(3) 0.000(3) 0.001(3)
C2 0.037(4) 0.071(5) 0.045(4) 0.010(4) 0.011(4) 0.005(4)
C3 0.038(4) 0.046(4) 0.050(4) 0.016(4) 0.003(4) -0.003(3)
C4 0.037(4) 0.033(3) 0.040(4) 0.012(3) -0.005(4) -0.005(4)
C5 0.026(4) 0.035(4) 0.047(4) 0.010(3) -0.011(3) -0.005(3)
C6 0.045(4) 0.042(4) 0.064(5) 0.013(4) -0.010(4) -0.015(3)
C7 0.064(5) 0.038(4) 0.069(5) 0.006(4) -0.027(4) -0.018(4)
C8 0.069(5) 0.042(4) 0.050(4) 0.000(3) -0.015(4) -0.012(4)
C9 0.053(4) 0.030(4) 0.037(4) 0.005(3) 0.000(3) -0.001(3)
C10 0.035(4) 0.030(4) 0.032(4) 0.000(3) -0.007(3) -0.001(3)
C11 0.038(4) 0.033(4) 0.029(4) 0.003(3) 0.004(3) -0.002(3)
C12 0.042(4) 0.045(4) 0.034(4) -0.001(3) -0.009(3) 0.002(3)
C13 0.030(4) 0.046(4) 0.032(3) 0.001(3) 0.002(3) 0.003(3)
C14 0.039(4) 0.058(4) 0.037(4) 0.003(3) 0.001(3) 0.008(4)
C15 0.041(4) 0.088(6) 0.029(4) 0.013(4) -0.002(3) -0.002(4)
C16 0.056(5) 0.096(6) 0.033(4) -0.013(5) -0.015(4) -0.003(5)
C17 0.046(4) 0.065(5) 0.050(5) -0.015(4) -0.005(4) -0.009(4)
C18 0.054(4) 0.059(4) 0.039(4) 0.004(4) -0.005(4) -0.005(4)
N2 0.025(3) 0.035(3) 0.036(3) 0.007(3) 0.000(2) -0.003(2)

loop_
_atom_type_symbol
_atom_type_description
_atom_type_scat_dispersion_real
_atom_type_scat_dispersion_imag
_atom_type_scat_source
C C 0.0033 0.0016 'International Tables Vol C Tables 4.2.6.8 and 6.1.1.4'
H H 0.0000 0.0000 'International Tables Vol C Tables 4.2.6.8 and 6.1.1.4'
N N 0.0061 0.0033 'International Tables Vol C Tables 4.2.6.8 and 6.1.1.4'
O O 0.0106 0.0060 'International Tables Vol C Tables 4.2.6.8 and 6.1.1.4'
Cl Cl 0.1484 0.1585 'International Tables Vol C Tables 4.2.6.8 and 6.1.1.4'

loop_
_geom_angle_atom_site_label_1
_geom_angle_atom_site_label_2
_geom_angle_atom_site_label_3
_geom_angle
_geom_angle_site_symmetry_1
_geom_angle_site_symmetry_3
_geom_angle_publ_flag
C2 N1 C1 119.0(5) . . ?
N1 C1 C11 120.1(5) . . ?
N1 C1 C12 118.6(6) . . ?
C11 C1 C12 121.3(5) . . ?
N1 C2 C3 123.7(5) . . ?
N1 C2 H2 118.2 . . ?
C3 C2 H2 118.2 . . ?
C4 C3 C2 118.3(5) . . ?
C4 C3 H3 120.9 . . ?
C2 C3 H3 120.9 . . ?
C3 C4 C11 118.4(5) . . ?
C3 C4 C5 134.3(6) . . ?
C11 C4 C5 107.2(5) . . ?
C6 C5 C10 118.8(5) . . ?
C6 C5 C4 134.4(6) . . ?
C10 C5 C4 106.8(5) . . ?
C7 C6 C5 118.5(6) . . ?
C7 C6 H6 120.7 . . ?
C5 C6 H6 120.7 . . ?
C8 C7 C6 121.4(6) . . ?
C8 C7 H7 119.3 . . ?
C6 C7 H7 119.3 . . ?
C7 C8 C9 121.9(6) . . ?
C7 C8 H8 119.1 . . ?
C9 C8 H8 119.1 . . ?
C8 C9 C10 115.7(6) . . ?
C8 C9 H9 122.1 . . ?
C10 C9 H9 122.1 . . ?
C9 C10 C5 123.6(5) . . ?
C9 C10 N2 127.5(5) . . ?
C5 C10 N2 108.8(5) . . ?
N2 C11 C4 108.5(5) . . ?
N2 C11 C1 131.1(5) . . ?
C4 C11 C1 120.4(5) . . ?
O1 C12 C1 120.8(5) . . ?
O1 C12 C13 120.9(5) . . ?
C1 C12 C13 118.2(5) . . ?
C14 C13 C18 117.5(5) . . ?
C14 C13 C12 123.9(5) . . ?
C18 C13 C12 118.3(5) . . ?
C13 C14 C15 122.0(6) . . ?
C13 C14 Cl1 120.6(5) . . ?
C15 C14 Cl1 117.3(5) . . ?
C16 C15 C14 118.5(6) . . ?
C16 C15 H15 120.7 . . ?
C14 C15 H15 120.7 . . ?
C15 C16 C17 121.0(6) . . ?
C15 C16 H16 119.5 . . ?
C17 C16 H16 119.5 . . ?
C16 C17 C18 119.3(6) . . ?
C16 C17 H17 120.3 . . ?
C18 C17 H17 120.3 . . ?
C17 C18 C13 121.5(6) . . ?
C17 C18 H18 119.2 . . ?
C13 C18 H18 119.2 . . ?
C11 N2 C10 108.6(4) . . ?
C11 N2 H2A 125.7 . . ?
C10 N2 H2A 125.7 . . ?

loop_
_geom_bond_atom_site_label_1
_geom_bond_atom_site_label_2
_geom_bond_distance
_geom_bond_site_symmetry_2
_geom_bond_publ_flag
N1 C2 1.344(6) . ?
N1 C1 1.348(6) . ?
O1 C12 1.222(6) . ?
Cl1 C14 1.740(5) . ?
C1 C11 1.402(7) . ?
C1 C12 1.457(6) . ?
C2 C3 1.390(6) . ?
C2 H2 0.9500 . ?
C3 C4 1.378(6) . ?
C3 H3 0.9500 . ?
C4 C11 1.402(6) . ?
C4 C5 1.437(6) . ?
C5 C6 1.379(6) . ?
C5 C10 1.388(6) . ?
C6 C7 1.376(7) . ?
C6 H6 0.9500 . ?
C7 C8 1.375(7) . ?
C7 H7 0.9500 . ?
C8 C9 1.377(6) . ?
C8 H8 0.9500 . ?
C9 C10 1.384(6) . ?
C9 H9 0.9500 . ?
C10 N2 1.398(6) . ?
C11 N2 1.376(6) . ?
C12 C13 1.516(6) . ?
C13 C14 1.369(6) . ?
C13 C18 1.386(6) . ?
C14 C15 1.388(7) . ?
C15 C16 1.369(7) . ?
C15 H15 0.9500 . ?
C16 C17 1.369(7) . ?
C16 H16 0.9500 . ?
C17 C18 1.371(6) . ?
C17 H17 0.9500 . ?
C18 H18 0.9500 . ?
N2 H2A 0.8800 . ?

loop_
_geom_hbond_atom_site_label_D
_geom_hbond_atom_site_label_H
_geom_hbond_atom_site_label_A
_geom_hbond_distance_DH
_geom_hbond_distance_HA
_geom_hbond_distance_DA
_geom_hbond_angle_DHA
_geom_hbond_site_symmetry_A
N2 H2A O1 0.88 2.23 2.996(5) 145.6 5_556
N2 H2A O1 0.88 2.33 2.808(5) 113.9 .

loop_
_geom_torsion_atom_site_label_1
_geom_torsion_atom_site_label_2
_geom_torsion_atom_site_label_3
_geom_torsion_atom_site_label_4
_geom_torsion
_geom_torsion_site_symmetry_1
_geom_torsion_site_symmetry_2
_geom_torsion_site_symmetry_3
_geom_torsion_site_symmetry_4
_geom_torsion_publ_flag
C2 N1 C1 C11 1.8(8) . . . . ?
C2 N1 C1 C12 -179.0(5) . . . . ?
C1 N1 C2 C3 -3.4(8) . . . . ?
N1 C2 C3 C4 2.3(8) . . . . ?
C2 C3 C4 C11 0.2(8) . . . . ?
C2 C3 C4 C5 178.9(5) . . . . ?
C3 C4 C5 C6 2.3(11) . . . . ?
C11 C4 C5 C6 -178.8(6) . . . . ?
C3 C4 C5 C10 -178.4(6) . . . . ?
C11 C4 C5 C10 0.5(6) . . . . ?
C10 C5 C6 C7 -1.1(8) . . . . ?
C4 C5 C6 C7 178.2(6) . . . . ?
C5 C6 C7 C8 2.4(9) . . . . ?
C6 C7 C8 C9 -1.9(10) . . . . ?
C7 C8 C9 C10 -0.1(9) . . . . ?
C8 C9 C10 C5 1.5(8) . . . . ?
C8 C9 C10 N2 -178.2(5) . . . . ?
C6 C5 C10 C9 -0.9(8) . . . . ?
C4 C5 C10 C9 179.6(5) . . . . ?
C6 C5 C10 N2 178.8(4) . . . . ?
C4 C5 C10 N2 -0.6(6) . . . . ?
C3 C4 C11 N2 178.9(4) . . . . ?
C5 C4 C11 N2 -0.2(6) . . . . ?
C3 C4 C11 C1 -1.5(8) . . . . ?
C5 C4 C11 C1 179.4(5) . . . . ?
N1 C1 C11 N2 180.0(5) . . . . ?
C12 C1 C11 N2 0.8(9) . . . . ?
N1 C1 C11 C4 0.6(8) . . . . ?
C12 C1 C11 C4 -178.6(5) . . . . ?
N1 C1 C12 O1 175.0(5) . . . . ?
C11 C1 C12 O1 -5.8(8) . . . . ?
N1 C1 C12 C13 -0.5(8) . . . . ?
C11 C1 C12 C13 178.7(5) . . . . ?
O1 C12 C13 C14 113.9(7) . . . . ?
C1 C12 C13 C14 -70.6(7) . . . . ?
O1 C12 C13 C18 -59.2(8) . . . . ?
C1 C12 C13 C18 116.3(6) . . . . ?
C18 C13 C14 C15 -0.1(9) . . . . ?
C12 C13 C14 C15 -173.3(6) . . . . ?
C18 C13 C14 Cl1 176.6(4) . . . . ?
C12 C13 C14 Cl1 3.4(8) . . . . ?
C13 C14 C15 C16 -1.4(9) . . . . ?
Cl1 C14 C15 C16 -178.1(5) . . . . ?
C14 C15 C16 C17 0.4(10) . . . . ?
C15 C16 C17 C18 1.9(10) . . . . ?
C16 C17 C18 C13 -3.4(9) . . . . ?
C14 C13 C18 C17 2.5(9) . . . . ?
C12 C13 C18 C17 176.1(5) . . . . ?
C4 C11 N2 C10 -0.2(6) . . . . ?
C1 C11 N2 C10 -179.7(6) . . . . ?
C9 C10 N2 C11 -179.7(5) . . . . ?
C5 C10 N2 C11 0.5(6) . . . . ?

loop_
_cod_related_entry_id
_cod_related_entry_database
_cod_related_entry_code
1 ChemSpider 21141045
